data_2242289
loop_
_publ_author_name
'Zheoat, Ahmed M.'
'Gray, Alexander I.'
'Igoli, John O.'
'Kennedy, Alan R.'
'Ferro, Valerie A.'

_publ_section_title
;
 Crystal structures of hibiscus acid and hibiscus acid dimethyl ester
 isolated from <i>Hibiscus sabdariffa</i> (Malvaceae)
;
_journal_coeditor_code ZS2386
_journal_issue 9
_journal_name_full 'Acta Crystallographica Section E'
_journal_page_first 1368
_journal_page_last 1371
_journal_paper_doi 10.1107/S2056989017011902
_journal_volume 73
_journal_year 2017
_chemical_formula_iupac 'C6 H6 O7, C2 H6 O S'
_chemical_formula_moiety 'C6 H6 O7, C2 H6 O S'
_chemical_formula_sum 'C8 H12 O8 S'
_chemical_formula_weight 268.24
_chemical_name_common 'Hibiscus acid dimethyl sulfoxide monosolvate'
_chemical_name_systematic
;
(2<i>S</i>,3<i>R</i>)-3-Hydroxy-5-oxo-2,3,4,5-tetrahydrofuran-2,3-dicarboxylic
acid dimethyl sulfoxide monosolvate
;
_space_group_crystal_system monoclinic
_space_group_IT_number 4
_space_group_name_Hall 'P 2yb'
_space_group_name_H-M_alt 'P 1 21 1'
_symmetry_space_group_name_Hall 'P 2yb'
_symmetry_space_group_name_H-M 'P 1 21 1'
_atom_sites_solution_hydrogens mixed
_audit_creation_method SHELXL-2014/7
_cell_angle_alpha 90
_cell_angle_beta 94.092(3)
_cell_angle_gamma 90
_cell_formula_units_Z 2
_cell_length_a 5.4258(2)
_cell_length_b 8.9491(3)
_cell_length_c 11.4365(3)
_cell_measurement_reflns_used 2057
_cell_measurement_temperature 123(2)
_cell_measurement_theta_max 72.8390
_cell_measurement_theta_min 6.2800
_cell_volume 553.90(3)
_computing_cell_refinement
;
CrysAlis PRO (Oxford Diffraction, 2010)
;
_computing_data_collection
;
CrysAlis PRO (Oxford Diffraction, 2010)
;
_computing_data_reduction
;
CrysAlis PRO (Oxford Diffraction, 2010)
;
_computing_molecular_graphics
;
Mercury (Macrae <i>et al.</i>,  2008)
;
_computing_publication_material
;
SHELXL2014 (Sheldrick, 2015)
;
_computing_structure_refinement
;
SHELXL2014 (Sheldrick, 2015)
;
_computing_structure_solution
;
SIR92 (Altomare <i>et al.</i>,  1993)
;
_diffrn_ambient_temperature 123(2)
_diffrn_measured_fraction_theta_full 0.994
_diffrn_measured_fraction_theta_max 0.988
_diffrn_measurement_device_type 'Oxford Diffraction Gemini S CCD'
_diffrn_measurement_method '\w scans'
_diffrn_radiation_type CuK\a
_diffrn_radiation_wavelength 1.5418
_diffrn_reflns_av_R_equivalents 0.0542
_diffrn_reflns_limit_h_max 6
_diffrn_reflns_limit_h_min -6
_diffrn_reflns_limit_k_max 8
_diffrn_reflns_limit_k_min -10
_diffrn_reflns_limit_l_max 14
_diffrn_reflns_limit_l_min -14
_diffrn_reflns_number 4397
_diffrn_reflns_theta_full 70.000
_diffrn_reflns_theta_max 72.769
_diffrn_reflns_theta_min 3.875
_diffrn_standards_number 0
_exptl_absorpt_coefficient_mu 2.935
_exptl_absorpt_correction_T_max 1.0000
_exptl_absorpt_correction_T_min 0.5539
_exptl_absorpt_correction_type multi-scan
_exptl_absorpt_process_details
;
(CrysAlis PRO; Oxford Diffraction, 2010)
;
_exptl_crystal_colour colourless
_exptl_crystal_density_diffrn 1.608
_exptl_crystal_description 'fragment from a square plate'
_exptl_crystal_F_000 280
_exptl_crystal_size_max 0.30
_exptl_crystal_size_mid 0.15
_exptl_crystal_size_min 0.05
_refine_diff_density_max 0.435
_refine_diff_density_min -0.253
_refine_ls_abs_structure_details
;
Flack <i>x</i> determined using 698 quotients [(I+)-(I-)]/[(I+)+(I-)]
(Parsons <i>et al.</i>,  2013)
;
_refine_ls_abs_structure_Flack 0.00(4)
_refine_ls_extinction_method none
_refine_ls_goodness_of_fit_ref 1.045
_refine_ls_hydrogen_treatment mixed
_refine_ls_matrix_type full
_refine_ls_number_parameters 169
_refine_ls_number_reflns 1854
_refine_ls_number_restraints 4
_refine_ls_restrained_S_all 1.044
_refine_ls_R_factor_all 0.0569
_refine_ls_R_factor_gt 0.0473
_refine_ls_shift/su_max 0.000
_refine_ls_shift/su_mean 0.000
_refine_ls_structure_factor_coef Fsqd
_refine_ls_weighting_details 'w=1/[\s^2^(Fo^2^)+(0.0678P)^2^] where P=(Fo^2^+2Fc^2^)/3'
_refine_ls_weighting_scheme calc
_refine_ls_wR_factor_gt 0.1079
_refine_ls_wR_factor_ref 0.1132
_reflns_number_gt 1640
_reflns_number_total 1854
_reflns_threshold_expression 'I > 2\s(I)'
_cod_data_source_file zs2386sup1.cif
_cod_data_source_block I
_cod_database_code 2242289
_shelx_space_group_comment
;
The symmetry employed for this shelxl refinement is uniquely defined
by the following loop, which should always be used as a source of
symmetry information in preference to the above space-group names.
They are only intended as comments.
;

loop_
_space_group_symop_operation_xyz
'x, y, z'
'-x, y+1/2, -z'

loop_
_atom_site_type_symbol
_atom_site_label
_atom_site_fract_x
_atom_site_fract_y
_atom_site_fract_z
_atom_site_U_iso_or_equiv
_atom_site_adp_type
_atom_site_calc_flag
_atom_site_occupancy
S S1 0.90564(19) 1.26444(16) 0.85370(9) 0.0235(3) Uani d 1
O O1 0.6239(6) 0.7220(4) 0.8066(3) 0.0233(9) Uani d 1
O O2 1.0711(6) 0.6125(5) 0.7467(3) 0.0285(9) Uani d 1
O O3 0.9028(6) 0.5501(5) 0.5682(3) 0.0276(8) Uani d 1
O O4 0.8575(6) 0.9112(5) 0.6333(3) 0.0232(8) Uani d 1
O O5 0.3551(6) 0.7366(5) 0.4714(3) 0.0265(9) Uani d 1
O O6 0.6572(6) 0.8844(5) 0.4153(3) 0.0254(8) Uani d 1
O O7 0.4156(6) 0.8927(5) 0.9015(3) 0.0300(9) Uani d 1
O O8 0.8239(7) 1.1798(5) 0.7411(3) 0.0295(9) Uani d 1
C C1 0.6534(8) 0.6840(7) 0.6856(4) 0.0231(11) Uani d 1
H H1 0.5185 0.6149 0.6557 0.028 Uiso calc 1
C C2 0.6288(8) 0.8370(6) 0.6206(4) 0.0219(11) Uani d 1
C C3 0.4303(8) 0.9097(7) 0.6897(4) 0.0236(11) Uani d 1
H H3A 0.4466 1.0198 0.6901 0.028 Uiso calc 1
H H3B 0.2627 0.8823 0.6567 0.028 Uiso calc 1
C C4 0.4814(8) 0.8461(7) 0.8109(4) 0.0244(11) Uani d 1
C C5 0.9026(8) 0.6125(7) 0.6737(4) 0.0221(11) Uani d 1
C C6 0.5504(8) 0.8209(6) 0.4898(4) 0.0216(10) Uani d 1
C C7 1.2345(8) 1.2784(8) 0.8549(4) 0.0273(12) Uani d 1
H H7A 1.2788 1.3417 0.7897 0.041 Uiso calc 1
H H7B 1.3053 1.1786 0.8465 0.041 Uiso calc 1
H H7C 1.2997 1.3227 0.9292 0.041 Uiso calc 1
C C8 0.8906(10) 1.1285(8) 0.9679(4) 0.0309(13) Uani d 1
H H8A 0.9898 1.0411 0.9498 0.046 Uiso calc 1
H H8B 0.7184 1.0981 0.9739 0.046 Uiso calc 1
H H8C 0.9552 1.1720 1.0425 0.046 Uiso calc 1
H H2H 0.308(11) 0.729(8) 0.396(3) 0.032(17) Uiso d 1
H H1H 1.043(7) 0.509(7) 0.555(5) 0.026(15) Uiso d 1
H H3H 0.865(17) 0.987(7) 0.682(6) 0.07(3) Uiso d 1

loop_
_atom_site_aniso_label
_atom_site_aniso_U_11
_atom_site_aniso_U_22
_atom_site_aniso_U_33
_atom_site_aniso_U_12
_atom_site_aniso_U_13
_atom_site_aniso_U_23
S1 0.0241(5) 0.0207(7) 0.0254(5) 0.0013(5) 0.0002(4) -0.0021(5)
O1 0.0228(14) 0.024(3) 0.0232(15) 0.0022(13) 0.0016(11) 0.0007(13)
O2 0.0237(16) 0.030(3) 0.0320(17) 0.0050(15) 0.0000(13) 0.0007(16)
O3 0.0213(14) 0.032(3) 0.0299(16) 0.0032(15) 0.0023(12) -0.0049(16)
O4 0.0187(14) 0.021(2) 0.0299(17) -0.0025(14) 0.0029(12) -0.0026(15)
O5 0.0248(14) 0.030(3) 0.0243(14) -0.0046(15) -0.0009(11) 0.0008(14)
O6 0.0258(15) 0.024(2) 0.0267(15) -0.0024(15) 0.0046(12) 0.0010(15)
O7 0.0308(16) 0.033(3) 0.0274(17) 0.0032(16) 0.0073(13) -0.0037(17)
O8 0.0329(18) 0.025(3) 0.0296(17) 0.0006(17) -0.0058(14) 0.0030(17)
C1 0.019(2) 0.027(3) 0.024(2) 0.000(2) 0.0022(16) -0.001(2)
C2 0.0178(19) 0.018(3) 0.030(2) -0.0008(19) 0.0023(16) 0.001(2)
C3 0.0184(19) 0.023(3) 0.030(2) -0.0014(19) 0.0027(16) -0.003(2)
C4 0.019(2) 0.024(3) 0.030(2) -0.0040(19) 0.0025(16) -0.002(2)
C5 0.023(2) 0.017(3) 0.028(2) 0.0014(19) 0.0073(18) 0.005(2)
C6 0.019(2) 0.019(3) 0.027(2) 0.0031(18) 0.0028(16) -0.0004(19)
C7 0.0204(18) 0.031(4) 0.030(2) -0.001(2) 0.0012(16) 0.001(2)
C8 0.032(2) 0.033(4) 0.027(2) -0.004(2) 0.0027(18) 0.006(2)

loop_
_atom_type_symbol
_atom_type_description
_atom_type_scat_dispersion_real
_atom_type_scat_dispersion_imag
_atom_type_scat_source
S S 0.3331 0.5567 'International Tables Vol C Tables 4.2.6.8 and 6.1.1.4'
O O 0.0492 0.0322 'International Tables Vol C Tables 4.2.6.8 and 6.1.1.4'
C C 0.0181 0.0091 'International Tables Vol C Tables 4.2.6.8 and 6.1.1.4'
H H 0.0000 0.0000 'International Tables Vol C Tables 4.2.6.8 and 6.1.1.4'

loop_
_geom_angle_atom_site_label_1
_geom_angle_atom_site_label_2
_geom_angle_atom_site_label_3
_geom_angle
O8 S1 C7 105.7(2)
O8 S1 C8 104.6(3)
C7 S1 C8 98.0(3)
C4 O1 C1 109.3(4)
C5 O3 H1H 113(4)
C2 O4 H3H 116(6)
C6 O5 H2H 112(4)
O1 C1 C5 110.3(4)
O1 C1 C2 103.8(4)
C5 C1 C2 112.1(4)
O1 C1 H1 110.2
C5 C1 H1 110.2
C2 C1 H1 110.2
O4 C2 C3 113.3(4)
O4 C2 C6 109.0(4)
C3 C2 C6 112.9(4)
O4 C2 C1 108.7(4)
C3 C2 C1 99.6(4)
C6 C2 C1 113.0(5)
C4 C3 C2 103.0(4)
C4 C3 H3A 111.2
C2 C3 H3A 111.2
C4 C3 H3B 111.2
C2 C3 H3B 111.2
H3A C3 H3B 109.1
O7 C4 O1 121.5(5)
O7 C4 C3 128.3(5)
O1 C4 C3 110.1(4)
O2 C5 O3 125.8(5)
O2 C5 C1 125.6(5)
O3 C5 C1 108.6(4)
O6 C6 O5 125.7(4)
O6 C6 C2 122.1(5)
O5 C6 C2 112.1(4)
S1 C7 H7A 109.5
S1 C7 H7B 109.5
H7A C7 H7B 109.5
S1 C7 H7C 109.5
H7A C7 H7C 109.5
H7B C7 H7C 109.5
S1 C8 H8A 109.5
S1 C8 H8B 109.5
H8A C8 H8B 109.5
S1 C8 H8C 109.5
H8A C8 H8C 109.5
H8B C8 H8C 109.5

loop_
_geom_bond_atom_site_label_1
_geom_bond_atom_site_label_2
_geom_bond_distance
S1 O8 1.532(4)
S1 C7 1.788(5)
S1 C8 1.791(6)
O1 C4 1.356(7)
O1 C1 1.445(6)
O2 C5 1.194(6)
O3 C5 1.329(6)
O3 H1H 0.87(3)
O4 C2 1.406(6)
O4 H3H 0.87(3)
O5 C6 1.306(6)
O5 H2H 0.89(3)
O6 C6 1.206(6)
O7 C4 1.195(6)
C1 C5 1.511(6)
C1 C2 1.559(8)
C1 H1 1.0000
C2 C3 1.525(6)
C2 C6 1.532(6)
C3 C4 1.505(7)
C3 H3A 0.9900
C3 H3B 0.9900
C7 H7A 0.9800
C7 H7B 0.9800
C7 H7C 0.9800
C8 H8A 0.9800
C8 H8B 0.9800
C8 H8C 0.9800

loop_
_geom_hbond_atom_site_label_D
_geom_hbond_atom_site_label_H
_geom_hbond_atom_site_label_A
_geom_hbond_site_symmetry_A
_geom_hbond_distance_DH
_geom_hbond_distance_HA
_geom_hbond_distance_DA
_geom_hbond_angle_DHA
O3 H1H O4 2_746 0.87(2) 2.42(4) 2.996(4) 124(3)
O3 H1H O6 2_746 0.87(2) 1.98(3) 2.805(4) 158(4)
O4 H3H O8 . 0.87(2) 1.87(3) 2.714(5) 160(7)
O5 H2H O8 2_646 0.889(19) 1.73(2) 2.603(4) 167(5)

loop_
_geom_torsion_atom_site_label_1
_geom_torsion_atom_site_label_2
_geom_torsion_atom_site_label_3
_geom_torsion_atom_site_label_4
_geom_torsion
C4 O1 C1 C5 148.2(4)
C4 O1 C1 C2 27.9(5)
O1 C1 C2 O4 82.0(4)
C5 C1 C2 O4 -37.1(5)
O1 C1 C2 C3 -36.8(4)
C5 C1 C2 C3 -155.9(4)
O1 C1 C2 C6 -156.8(3)
C5 C1 C2 C6 84.1(5)
O4 C2 C3 C4 -83.0(5)
C6 C2 C3 C4 152.4(5)
C1 C2 C3 C4 32.3(5)
C1 O1 C4 O7 174.3(5)
C1 O1 C4 C3 -6.6(5)
C2 C3 C4 O7 161.1(5)
C2 C3 C4 O1 -17.9(5)
O1 C1 C5 O2 -13.6(8)
C2 C1 C5 O2 101.5(6)
O1 C1 C5 O3 166.6(4)
C2 C1 C5 O3 -78.3(6)
O4 C2 C6 O6 -10.2(7)
C3 C2 C6 O6 116.7(5)
C1 C2 C6 O6 -131.2(5)
O4 C2 C6 O5 172.0(4)
C3 C2 C6 O5 -61.2(6)
C1 C2 C6 O5 50.9(5)

_cod_database_fobs_code 2242289
